data_4087875
loop_
_publ_author_name
'Ge, Fang'
'Kehr, Gerald'
'Daniliuc, Constantin G.'
'M\"uck-Lichtenfeld, Christian'
'Erker, Gerhard'

_publ_section_title
;
 Trisubstituted Boroles by 1,1-Carboboration
;
_journal_issue 17
_journal_name_full Organometallics
_journal_page_first 4205
_journal_paper_doi 10.1021/acs.organomet.5b00668
_journal_volume 34
_journal_year 2015
_chemical_formula_sum 'C34 H23 B2 Cl2 F15 N2'
_chemical_formula_weight 837.06
_space_group_crystal_system monoclinic
_space_group_IT_number 14
_space_group_name_Hall '-P 2ybc'
_space_group_name_H-M_alt 'P 1 21/c 1'
_atom_sites_solution_hydrogens geom
_cell_angle_alpha 90
_cell_angle_beta 92.9300(9)
_cell_angle_gamma 90
_cell_formula_units_Z 4
_cell_length_a 7.95560(10)
_cell_length_b 22.4760(4)
_cell_length_c 19.1903(3)
_cell_measurement_reflns_used 7493
_cell_measurement_temperature 100.(2)
_cell_measurement_theta_max 64.1502
_cell_measurement_theta_min 3.0303
_cell_volume 3426.93(9)
_computing_cell_refinement 'SAINT V8.34A (Bruker AXS Inc., 2013)'
_computing_data_collection 'APEX2 v.2014.5-0 (Bruker AXS Inc., 2014)'
_computing_data_reduction 'SAINT V8.34A (Bruker AXS Inc., 2013)'
_computing_molecular_graphics 'XP (Bruker AXS Inc., 2014)'
_computing_publication_material 'SHELXL2014 (Sheldrick, 2014)'
_computing_structure_refinement 'SHELXL2014 (Sheldrick, 2014)'
_computing_structure_solution 'SHELXL2014 (Sheldrick, 2014)'
_diffrn_ambient_temperature 100.(2)
_diffrn_detector_area_resol_mean 8.3333
_diffrn_measured_fraction_theta_full 0.999
_diffrn_measured_fraction_theta_max 0.999
_diffrn_measurement_device_type 'KappaCCD APEXII'
_diffrn_measurement_method 'phi / omega scans'
_diffrn_radiation_monochromator graphite
_diffrn_radiation_type CuK\a
_diffrn_radiation_wavelength 1.54178
_diffrn_reflns_av_R_equivalents 0.1115
_diffrn_reflns_av_unetI/netI 0.0685
_diffrn_reflns_limit_h_max 9
_diffrn_reflns_limit_h_min -9
_diffrn_reflns_limit_k_max 26
_diffrn_reflns_limit_k_min -24
_diffrn_reflns_limit_l_max 22
_diffrn_reflns_limit_l_min -22
_diffrn_reflns_number 73221
_diffrn_reflns_theta_full 66.59
_diffrn_reflns_theta_max 66.59
_diffrn_reflns_theta_min 3.93
_diffrn_source 'fine-focus sealed tube'
_diffrn_source_type 'micro focus tube'
_exptl_absorpt_coefficient_mu 2.737
_exptl_absorpt_correction_T_max 0.70
_exptl_absorpt_correction_T_min 0.47
_exptl_absorpt_correction_type multi-scan
_exptl_absorpt_process_details
;
Bruker AXS (2014). SADABS, Version 2014/2, Bruker AXS Inc., Madison, Wisconsin,
USA.
;
_exptl_crystal_colour colourless
_exptl_crystal_density_diffrn 1.622
_exptl_crystal_density_method 'not measured'
_exptl_crystal_description prism
_exptl_crystal_F_000 1680
_exptl_crystal_size_max 0.280
_exptl_crystal_size_mid 0.180
_exptl_crystal_size_min 0.140
_refine_diff_density_max 0.440
_refine_diff_density_min -0.619
_refine_ls_extinction_method none
_refine_ls_goodness_of_fit_ref 1.059
_refine_ls_hydrogen_treatment constr
_refine_ls_matrix_type full
_refine_ls_number_parameters 588
_refine_ls_number_reflns 6063
_refine_ls_number_restraints 197
_refine_ls_restrained_S_all 1.054
_refine_ls_R_factor_all 0.0767
_refine_ls_R_factor_gt 0.0571
_refine_ls_shift/su_max 0.000
_refine_ls_shift/su_mean 0.000
_refine_ls_structure_factor_coef Fsqd
_refine_ls_weighting_details 'w=1/[\s^2^(Fo^2^)+(0.0379P)^2^+5.1279P] where P=(Fo^2^+2Fc^2^)/3'
_refine_ls_weighting_scheme calc
_refine_ls_wR_factor_gt 0.1351
_refine_ls_wR_factor_ref 0.1479
_reflns_number_gt 4589
_reflns_number_total 6063
_reflns_threshold_expression 'I > 2\s(I)'
_cod_data_source_file om5b00668_si_002.cif
_cod_data_source_block erk7736
_cod_database_code 4087875

loop_
_space_group_symop_operation_xyz
'x, y, z'
'-x, y+1/2, -z+1/2'
'-x, -y, -z'
'x, -y-1/2, z-1/2'

loop_
_atom_site_type_symbol
_atom_site_label
_atom_site_fract_x
_atom_site_fract_y
_atom_site_fract_z
_atom_site_U_iso_or_equiv
_atom_site_adp_type
_atom_site_calc_flag
_atom_site_refinement_flags_adp
_atom_site_refinement_flags_occupancy
_atom_site_refinement_flags_posn
_atom_site_occupancy
_atom_site_disorder_assembly
_atom_site_disorder_group
B B2 0.7374(4) 0.44618(14) 0.71664(17) 0.0212(7) Uani d . . . 1.0 . .
C C1 0.5889(4) 0.52288(15) 0.80148(16) 0.0313(7) Uani d . . . 1.0 . .
H H1 0.6608 0.5557 0.7938 0.038 Uiso calc U . R 1.0 . .
C C2 0.6011(3) 0.46877(14) 0.77143(15) 0.0248(6) Uani d . . . 1.0 . .
C C3 0.4686(4) 0.42835(15) 0.80198(16) 0.0298(7) Uani d . . . 1.0 . .
C C4 0.3682(4) 0.45778(18) 0.84422(17) 0.0381(8) Uani d . . . 1.0 . .
H H4 0.2731 0.4421 0.8659 0.046 Uiso calc U . R 1.0 . .
B B1 0.4379(5) 0.5233(2) 0.85104(19) 0.0391(10) Uani d . . D 1.0 . .
N N1 0.4055(7) 0.5776(3) 0.8912(3) 0.0226(15) Uani d U P D 0.560(7) A 1
C C5 0.5131(9) 0.6317(3) 0.8958(3) 0.0257(14) Uani d U P D 0.560(7) A 1
H H5 0.5951 0.6283 0.8582 0.031 Uiso calc U P R 0.560(7) A 1
C C6 0.4159(7) 0.6894(3) 0.8823(3) 0.0351(16) Uani d U P D 0.560(7) A 1
H H6A 0.4937 0.7232 0.8862 0.053 Uiso calc U P R 0.560(7) A 1
H H6B 0.3615 0.6885 0.8354 0.053 Uiso calc U P R 0.560(7) A 1
H H6C 0.3301 0.6937 0.9168 0.053 Uiso calc U P R 0.560(7) A 1
C C7 0.6171(11) 0.6336(4) 0.9653(4) 0.0332(19) Uani d U P D 0.560(7) A 1
H H7A 0.6868 0.6696 0.9672 0.05 Uiso calc U P R 0.560(7) A 1
H H7B 0.5412 0.6341 1.004 0.05 Uiso calc U P R 0.560(7) A 1
H H7C 0.6896 0.5984 0.9692 0.05 Uiso calc U P R 0.560(7) A 1
C C8 0.2612(7) 0.5792(3) 0.9385(3) 0.0267(15) Uani d U P D 0.560(7) A 1
H H8 0.273 0.6168 0.9662 0.032 Uiso calc U P R 0.560(7) A 1
C C9 0.2640(10) 0.5283(3) 0.9904(4) 0.0339(17) Uani d U P D 0.560(7) A 1
H H9A 0.1672 0.5317 1.0198 0.051 Uiso calc U P R 0.560(7) A 1
H H9B 0.2583 0.4904 0.9652 0.051 Uiso calc U P R 0.560(7) A 1
H H9C 0.3683 0.53 1.0198 0.051 Uiso calc U P R 0.560(7) A 1
C C10 0.0948(15) 0.5834(9) 0.8958(8) 0.035(3) Uani d U P D 0.560(7) A 1
H H10A 0.0016 0.5844 0.9273 0.052 Uiso calc U P R 0.560(7) A 1
H H10B 0.0934 0.6198 0.8676 0.052 Uiso calc U P R 0.560(7) A 1
H H10C 0.0822 0.5487 0.865 0.052 Uiso calc U P R 0.560(7) A 1
N N1A 0.3534(9) 0.5577(4) 0.8970(4) 0.0209(18) Uani d U P D 0.440(7) A 2
C C5A 0.4230(12) 0.6183(4) 0.9091(4) 0.0312(19) Uani d U P D 0.440(7) A 2
H H5A 0.3481 0.6391 0.9417 0.037 Uiso calc U P R 0.440(7) A 2
C C6A 0.4199(11) 0.6543(4) 0.8421(4) 0.043(2) Uani d U P D 0.440(7) A 2
H H6A1 0.4665 0.694 0.8519 0.064 Uiso calc U P R 0.440(7) A 2
H H6A2 0.4876 0.6341 0.808 0.064 Uiso calc U P R 0.440(7) A 2
H H6A3 0.3036 0.6581 0.8232 0.064 Uiso calc U P R 0.440(7) A 2
C C7A 0.5973(14) 0.6153(5) 0.9451(7) 0.044(3) Uani d U P D 0.440(7) A 2
H H7A1 0.6409 0.6557 0.9527 0.067 Uiso calc U P R 0.440(7) A 2
H H7A2 0.5907 0.5951 0.9902 0.067 Uiso calc U P R 0.440(7) A 2
H H7A3 0.6728 0.5931 0.9158 0.067 Uiso calc U P R 0.440(7) A 2
C C8A 0.1953(9) 0.5438(4) 0.9309(4) 0.030(2) Uani d U P D 0.440(7) A 2
H H8A 0.1625 0.5021 0.918 0.036 Uiso calc U P R 0.440(7) A 2
C C9A 0.054(2) 0.5849(12) 0.9044(11) 0.038(4) Uani d U P D 0.440(7) A 2
H H9A1 -0.0492 0.575 0.9274 0.057 Uiso calc U P R 0.440(7) A 2
H H9A2 0.0855 0.6262 0.9147 0.057 Uiso calc U P R 0.440(7) A 2
H H9A3 0.0358 0.5799 0.8538 0.057 Uiso calc U P R 0.440(7) A 2
C C10A 0.2185(14) 0.5468(5) 1.0101(5) 0.043(3) Uani d U P D 0.440(7) A 2
H H10D 0.1117 0.5374 1.0309 0.065 Uiso calc U P R 0.440(7) A 2
H H10E 0.3044 0.5181 1.0263 0.065 Uiso calc U P R 0.440(7) A 2
H H10F 0.2542 0.587 1.0241 0.065 Uiso calc U P R 0.440(7) A 2
C C11 0.4624(4) 0.36212(16) 0.79539(18) 0.0346(8) Uani d . . . 1.0 . .
C C12 0.3640(4) 0.33116(16) 0.74646(19) 0.0387(8) Uani d . . . 1.0 . .
F F12 0.2683(2) 0.36077(9) 0.69821(11) 0.0439(5) Uani d . . . 1.0 . .
C C13 0.3547(5) 0.26929(19) 0.7460(3) 0.0565(12) Uani d . . . 1.0 . .
F F13 0.2532(3) 0.24213(11) 0.69777(17) 0.0753(9) Uani d . . . 1.0 . .
C C14 0.4463(6) 0.2375(2) 0.7958(3) 0.0707(16) Uani d . . . 1.0 . .
F F14 0.4357(4) 0.17756(12) 0.7950(2) 0.1086(14) Uani d . . . 1.0 . .
C C15 0.5445(6) 0.2663(2) 0.8454(3) 0.0683(15) Uani d . . . 1.0 . .
F F15 0.6346(4) 0.23436(15) 0.8935(2) 0.1048(13) Uani d . . . 1.0 . .
C C16 0.5498(5) 0.3273(2) 0.8453(2) 0.0511(11) Uani d . . . 1.0 . .
F F16 0.6445(3) 0.35346(13) 0.89608(12) 0.0650(7) Uani d . . . 1.0 . .
C C21 0.6663(4) 0.43355(13) 0.63614(15) 0.0249(6) Uani d . . . 1.0 . .
C C22 0.5035(4) 0.44331(13) 0.60876(16) 0.0273(7) Uani d . . . 1.0 . .
F F22 0.3840(2) 0.46408(8) 0.65012(10) 0.0361(4) Uani d . . . 1.0 . .
C C23 0.4530(4) 0.43462(14) 0.53973(18) 0.0349(8) Uani d . . . 1.0 . .
F F23 0.2920(3) 0.44464(9) 0.51730(11) 0.0465(5) Uani d . . . 1.0 . .
C C24 0.5683(5) 0.41613(15) 0.49338(16) 0.0392(8) Uani d . . . 1.0 . .
F F24 0.5230(3) 0.40822(10) 0.42546(10) 0.0542(6) Uani d . . . 1.0 . .
C C25 0.7323(5) 0.40720(15) 0.51690(16) 0.0356(8) Uani d . . . 1.0 . .
F F25 0.8470(3) 0.39036(11) 0.47162(10) 0.0557(6) Uani d . . . 1.0 . .
C C26 0.7761(4) 0.41586(14) 0.58617(16) 0.0293(7) Uani d . . . 1.0 . .
F F26 0.9405(2) 0.40638(9) 0.60591(9) 0.0348(4) Uani d . . . 1.0 . .
C C31 0.8399(3) 0.38905(12) 0.75212(14) 0.0203(6) Uani d . . . 1.0 . .
C C32 0.8339(4) 0.33056(13) 0.72795(15) 0.0232(6) Uani d . . . 1.0 . .
F F32 0.7451(2) 0.31613(7) 0.66865(9) 0.0309(4) Uani d . . . 1.0 . .
C C33 0.9109(4) 0.28327(13) 0.76289(16) 0.0270(7) Uani d . . . 1.0 . .
F F33 0.8985(2) 0.22774(7) 0.73691(10) 0.0366(5) Uani d . . . 1.0 . .
C C34 0.9973(4) 0.29248(14) 0.82527(17) 0.0294(7) Uani d . . . 1.0 . .
F F34 1.0731(2) 0.24655(8) 0.85943(10) 0.0408(5) Uani d . . . 1.0 . .
C C35 1.0069(4) 0.34900(14) 0.85304(15) 0.0269(6) Uani d . . . 1.0 . .
F F35 1.0879(3) 0.35886(8) 0.91473(10) 0.0400(5) Uani d . . . 1.0 . .
C C36 0.9277(4) 0.39481(13) 0.81620(15) 0.0229(6) Uani d . . . 1.0 . .
F F36 0.9382(2) 0.44920(7) 0.84702(8) 0.0263(4) Uani d . . . 1.0 . .
N N41 0.8685(3) 0.50115(10) 0.70449(12) 0.0219(5) Uani d . . . 1.0 . .
C C42 0.8004(4) 0.55175(13) 0.67615(15) 0.0263(6) Uani d . . . 1.0 . .
H H42 0.6827 0.5531 0.6651 0.032 Uiso calc U . R 1.0 . .
C C43 0.8962(4) 0.60108(14) 0.66298(16) 0.0308(7) Uani d . . . 1.0 . .
H H43 0.8453 0.6357 0.6429 0.037 Uiso calc U . R 1.0 . .
C C44 1.0673(4) 0.59961(13) 0.67934(15) 0.0283(7) Uani d . . . 1.0 . .
H H44 1.135 0.6336 0.6719 0.034 Uiso calc U . R 1.0 . .
C C45 1.1386(4) 0.54805(13) 0.70667(15) 0.0267(6) Uani d . . . 1.0 . .
H H45 1.2564 0.5459 0.7174 0.032 Uiso calc U . R 1.0 . .
C C46 1.0363(4) 0.49967(13) 0.71823(15) 0.0240(6) Uani d . . . 1.0 . .
H H46 1.0861 0.4642 0.7365 0.029 Uiso calc U . R 1.0 . .
C C51 0.1508(10) 0.1913(4) 1.0337(5) 0.068(3) Uani d U P D 0.711(4) B 1
H H51A 0.0971 0.1583 1.0068 0.081 Uiso calc U P R 0.711(4) B 1
H H51B 0.1797 0.1766 1.0814 0.081 Uiso calc U P R 0.711(4) B 1
Cl Cl1 0.3367(2) 0.21211(7) 0.99440(9) 0.0593(5) Uani d U P D 0.711(4) B 1
Cl Cl2 0.0072(3) 0.24960(10) 1.03856(15) 0.0884(10) Uani d U P D 0.711(4) B 1
C C51A 0.0458(16) 0.2312(9) 1.0620(8) 0.057(5) Uani d U P D 0.289(4) B 2
H H51C 0.081 0.2665 1.0901 0.068 Uiso calc U P R 0.289(4) B 2
H H51D 0.013 0.1995 1.0944 0.068 Uiso calc U P R 0.289(4) B 2
Cl Cl1A 0.2155(7) 0.2064(2) 1.0138(3) 0.0648(19) Uani d U P D 0.289(4) B 2
Cl Cl2A -0.1288(6) 0.24997(16) 1.0048(2) 0.0598(14) Uani d U P D 0.289(4) B 2

loop_
_atom_site_aniso_label
_atom_site_aniso_U_11
_atom_site_aniso_U_22
_atom_site_aniso_U_33
_atom_site_aniso_U_12
_atom_site_aniso_U_13
_atom_site_aniso_U_23
B2 0.0175(15) 0.0225(17) 0.0242(16) 0.0004(12) 0.0073(12) -0.0040(13)
C1 0.0190(15) 0.0409(19) 0.0338(17) 0.0059(13) -0.0011(13) -0.0144(14)
C2 0.0163(14) 0.0346(17) 0.0240(15) 0.0026(12) 0.0049(11) -0.0038(12)
C3 0.0183(15) 0.048(2) 0.0238(15) -0.0022(13) 0.0051(12) -0.0050(13)
C4 0.0164(15) 0.072(3) 0.0271(16) 0.0008(15) 0.0076(12) -0.0110(16)
B1 0.0244(19) 0.067(3) 0.0253(19) 0.0166(18) -0.0029(15) -0.0147(18)
N1 0.011(3) 0.038(4) 0.020(2) 0.001(3) 0.010(2) 0.004(3)
C5 0.024(3) 0.025(3) 0.029(3) -0.003(3) 0.006(3) -0.005(2)
C6 0.033(3) 0.030(3) 0.043(4) -0.003(2) 0.010(3) 0.000(3)
C7 0.028(4) 0.038(5) 0.034(5) -0.006(3) 0.004(3) -0.005(3)
C8 0.016(3) 0.036(4) 0.029(3) -0.001(3) 0.010(2) -0.005(2)
C9 0.035(4) 0.035(4) 0.033(4) -0.006(3) 0.014(3) -0.002(3)
C10 0.025(6) 0.038(5) 0.044(5) 0.001(5) 0.016(5) -0.014(3)
N1A 0.016(4) 0.029(4) 0.019(3) -0.001(3) 0.015(3) -0.001(3)
C5A 0.035(5) 0.019(4) 0.041(4) -0.009(3) 0.014(4) -0.010(3)
C6A 0.052(5) 0.028(4) 0.050(5) -0.001(3) 0.016(4) 0.003(4)
C7A 0.036(5) 0.042(7) 0.055(8) -0.020(5) 0.006(5) -0.025(5)
C8A 0.025(4) 0.030(4) 0.036(4) -0.011(3) 0.016(3) -0.011(3)
C9A 0.017(6) 0.047(6) 0.051(8) 0.003(5) 0.013(6) -0.011(5)
C10A 0.046(6) 0.044(6) 0.042(6) -0.011(5) 0.020(4) -0.011(4)
C11 0.0224(16) 0.045(2) 0.0376(18) -0.0050(14) 0.0155(14) 0.0020(15)
C12 0.0287(18) 0.041(2) 0.048(2) -0.0006(14) 0.0163(16) -0.0018(16)
F12 0.0362(11) 0.0466(12) 0.0490(12) -0.0069(9) 0.0032(9) -0.0169(9)
C13 0.038(2) 0.046(2) 0.088(3) -0.0116(18) 0.039(2) -0.012(2)
F13 0.0588(16) 0.0511(15) 0.120(2) -0.0184(12) 0.0420(16) -0.0347(15)
C14 0.051(3) 0.044(3) 0.123(5) 0.011(2) 0.056(3) 0.036(3)
F14 0.083(2) 0.0486(17) 0.202(4) 0.0052(14) 0.081(2) 0.036(2)
C15 0.042(2) 0.078(3) 0.089(4) 0.004(2) 0.034(2) 0.046(3)
F15 0.0648(18) 0.114(3) 0.139(3) 0.0229(17) 0.0392(19) 0.095(2)
C16 0.030(2) 0.070(3) 0.055(2) 0.0036(18) 0.0251(18) 0.030(2)
F16 0.0353(12) 0.116(2) 0.0442(13) 0.0005(13) 0.0079(10) 0.0320(13)
C21 0.0262(15) 0.0233(15) 0.0255(15) 0.0026(12) 0.0046(12) -0.0033(12)
C22 0.0299(16) 0.0225(15) 0.0295(16) 0.0053(12) 0.0025(13) -0.0064(12)
F22 0.0237(9) 0.0428(11) 0.0416(11) 0.0073(8) 0.0009(8) -0.0098(8)
C23 0.0383(19) 0.0269(17) 0.0383(19) 0.0048(13) -0.0102(15) -0.0015(14)
F23 0.0439(12) 0.0425(12) 0.0508(12) 0.0063(9) -0.0210(10) -0.0037(9)
C24 0.064(2) 0.0314(18) 0.0215(16) 0.0084(16) -0.0083(15) -0.0029(13)
F24 0.0885(17) 0.0471(13) 0.0252(10) 0.0155(11) -0.0152(10) -0.0063(9)
C25 0.053(2) 0.0341(18) 0.0203(16) 0.0120(15) 0.0112(14) -0.0021(13)
F25 0.0738(16) 0.0699(15) 0.0248(10) 0.0242(12) 0.0170(10) -0.0042(10)
C26 0.0293(17) 0.0322(17) 0.0267(16) 0.0086(13) 0.0048(13) 0.0009(13)
F26 0.0279(10) 0.0495(12) 0.0279(9) 0.0112(8) 0.0102(7) -0.0022(8)
C31 0.0181(14) 0.0229(15) 0.0206(14) -0.0013(11) 0.0085(11) -0.0008(11)
C32 0.0212(15) 0.0235(15) 0.0253(15) -0.0035(11) 0.0066(12) -0.0009(12)
F32 0.0354(10) 0.0261(9) 0.0311(9) 0.0007(7) 0.0016(8) -0.0072(7)
C33 0.0281(16) 0.0179(15) 0.0360(17) -0.0016(12) 0.0096(13) 0.0009(12)
F33 0.0424(11) 0.0202(9) 0.0476(11) 0.0000(7) 0.0067(9) -0.0031(8)
C34 0.0295(16) 0.0250(16) 0.0345(17) 0.0025(12) 0.0098(13) 0.0098(13)
F34 0.0461(12) 0.0278(10) 0.0483(12) 0.0043(8) -0.0008(9) 0.0135(8)
C35 0.0275(16) 0.0295(17) 0.0236(15) -0.0035(12) 0.0002(12) 0.0056(12)
F35 0.0496(12) 0.0361(11) 0.0331(10) -0.0060(9) -0.0096(9) 0.0074(8)
C36 0.0222(15) 0.0218(15) 0.0255(15) -0.0035(11) 0.0091(12) -0.0019(11)
F36 0.0284(9) 0.0242(9) 0.0265(9) -0.0033(7) 0.0038(7) -0.0027(7)
N41 0.0208(12) 0.0232(13) 0.0224(12) 0.0018(9) 0.0065(9) -0.0023(9)
C42 0.0273(16) 0.0234(16) 0.0282(15) 0.0067(12) 0.0016(12) -0.0017(12)
C43 0.0396(19) 0.0223(16) 0.0311(17) 0.0052(13) 0.0079(14) 0.0009(12)
C44 0.0373(18) 0.0220(16) 0.0269(16) -0.0044(12) 0.0138(13) -0.0031(12)
C45 0.0268(16) 0.0269(16) 0.0272(15) -0.0008(12) 0.0115(12) -0.0003(12)
C46 0.0213(15) 0.0263(15) 0.0251(15) 0.0023(12) 0.0087(11) 0.0009(12)
C51 0.066(5) 0.058(5) 0.081(5) 0.003(4) 0.028(4) 0.024(4)
Cl1 0.0477(11) 0.0504(9) 0.0820(11) 0.0101(7) 0.0261(8) 0.0181(7)
Cl2 0.0729(17) 0.0763(14) 0.122(2) 0.0324(11) 0.0660(16) 0.0406(13)
C51A 0.065(9) 0.051(8) 0.053(8) -0.011(7) 0.006(6) 0.014(6)
Cl1A 0.077(5) 0.049(3) 0.068(3) 0.017(2) -0.004(3) 0.002(2)
Cl2A 0.065(3) 0.049(2) 0.067(3) 0.0028(17) 0.020(2) -0.0019(16)

loop_
_atom_type_symbol
_atom_type_description
_atom_type_scat_dispersion_real
_atom_type_scat_dispersion_imag
_atom_type_scat_source
C C 0.0181 0.0091 'International Tables Vol C Tables 4.2.6.8 and 6.1.1.4'
H H 0.0000 0.0000 'International Tables Vol C Tables 4.2.6.8 and 6.1.1.4'
B B 0.0090 0.0039 'International Tables Vol C Tables 4.2.6.8 and 6.1.1.4'
N N 0.0311 0.0180 'International Tables Vol C Tables 4.2.6.8 and 6.1.1.4'
F F 0.0727 0.0534 'International Tables Vol C Tables 4.2.6.8 and 6.1.1.4'
Cl Cl 0.3639 0.7018 'International Tables Vol C Tables 4.2.6.8 and 6.1.1.4'

loop_
_geom_angle_atom_site_label_1
_geom_angle_atom_site_label_2
_geom_angle_atom_site_label_3
_geom_angle
C2 B2 N41 107.8(2)
C2 B2 C21 116.9(2)
N41 B2 C21 100.8(2)
C2 B2 C31 107.9(2)
N41 B2 C31 109.9(2)
C21 B2 C31 113.1(2)
C2 C1 B1 109.7(3)
C2 C1 H1 125.1
B1 C1 H1 125.1
C1 C2 C3 107.7(3)
C1 C2 B2 128.3(3)
C3 C2 B2 123.8(3)
C4 C3 C11 121.6(3)
C4 C3 C2 112.4(3)
C11 C3 C2 125.4(3)
C3 C4 B1 107.1(3)
C3 C4 H4 126.5
B1 C4 H4 126.5
N1A B1 C1 143.7(5)
N1 B1 C1 118.8(4)
N1A B1 C4 113.5(4)
N1 B1 C4 138.4(4)
C1 B1 C4 102.8(3)
B1 N1 C5 126.4(4)
B1 N1 C8 119.8(5)
C5 N1 C8 113.6(5)
N1 C5 C6 113.6(5)
N1 C5 C7 111.0(5)
C6 C5 C7 111.7(5)
N1 C5 H5 106.7
C6 C5 H5 106.7
C7 C5 H5 106.7
C5 C6 H6A 109.5
C5 C6 H6B 109.5
H6A C6 H6B 109.5
C5 C6 H6C 109.5
H6A C6 H6C 109.5
H6B C6 H6C 109.5
C5 C7 H7A 109.5
C5 C7 H7B 109.5
H7A C7 H7B 109.5
C5 C7 H7C 109.5
H7A C7 H7C 109.5
H7B C7 H7C 109.5
N1 C8 C9 113.2(5)
N1 C8 C10 110.3(7)
C9 C8 C10 112.5(8)
N1 C8 H8 106.8
C9 C8 H8 106.8
C10 C8 H8 106.8
C8 C9 H9A 109.5
C8 C9 H9B 109.5
H9A C9 H9B 109.5
C8 C9 H9C 109.5
H9A C9 H9C 109.5
H9B C9 H9C 109.5
C8 C10 H10A 109.5
C8 C10 H10B 109.5
H10A C10 H10B 109.5
C8 C10 H10C 109.5
H10A C10 H10C 109.5
H10B C10 H10C 109.5
B1 N1A C8A 128.1(7)
B1 N1A C5A 115.3(6)
C8A N1A C5A 116.3(6)
N1A C5A C6A 111.4(7)
N1A C5A C7A 110.8(7)
C6A C5A C7A 112.6(9)
N1A C5A H5A 107.2
C6A C5A H5A 107.2
C7A C5A H5A 107.2
C5A C6A H6A1 109.5
C5A C6A H6A2 109.5
H6A1 C6A H6A2 109.5
C5A C6A H6A3 109.5
H6A1 C6A H6A3 109.5
H6A2 C6A H6A3 109.5
C5A C7A H7A1 109.5
C5A C7A H7A2 109.5
H7A1 C7A H7A2 109.5
C5A C7A H7A3 109.5
H7A1 C7A H7A3 109.5
H7A2 C7A H7A3 109.5
N1A C8A C9A 110.6(9)
N1A C8A C10A 111.6(7)
C9A C8A C10A 110.9(11)
N1A C8A H8A 107.8
C9A C8A H8A 107.8
C10A C8A H8A 107.8
C8A C9A H9A1 109.5
C8A C9A H9A2 109.5
H9A1 C9A H9A2 109.5
C8A C9A H9A3 109.5
H9A1 C9A H9A3 109.5
H9A2 C9A H9A3 109.5
C8A C10A H10D 109.5
C8A C10A H10E 109.5
H10D C10A H10E 109.5
C8A C10A H10F 109.5
H10D C10A H10F 109.5
H10E C10A H10F 109.5
C12 C11 C16 115.5(4)
C12 C11 C3 125.1(3)
C16 C11 C3 119.2(3)
F12 C12 C11 120.0(3)
F12 C12 C13 117.5(4)
C11 C12 C13 122.4(4)
F13 C13 C14 121.5(4)
F13 C13 C12 119.2(4)
C14 C13 C12 119.3(5)
F14 C14 C15 121.0(5)
F14 C14 C13 118.7(6)
C15 C14 C13 120.2(4)
F15 C15 C14 119.4(5)
F15 C15 C16 121.2(6)
C14 C15 C16 119.4(4)
F16 C16 C15 117.1(4)
F16 C16 C11 119.8(4)
C15 C16 C11 123.2(5)
C26 C21 C22 113.0(3)
C26 C21 B2 120.0(3)
C22 C21 B2 126.7(3)
F22 C22 C23 115.7(3)
F22 C22 C21 120.1(3)
C23 C22 C21 124.1(3)
F23 C23 C24 119.9(3)
F23 C23 C22 120.5(3)
C24 C23 C22 119.6(3)
F24 C24 C25 120.1(3)
F24 C24 C23 120.8(3)
C25 C24 C23 119.1(3)
F25 C25 C26 121.3(3)
F25 C25 C24 119.5(3)
C26 C25 C24 119.2(3)
F26 C26 C25 116.2(3)
F26 C26 C21 118.9(3)
C25 C26 C21 125.0(3)
C36 C31 C32 112.9(3)
C36 C31 B2 120.6(2)
C32 C31 B2 126.1(3)
F32 C32 C33 115.1(3)
F32 C32 C31 121.0(3)
C33 C32 C31 123.8(3)
F33 C33 C34 119.3(3)
F33 C33 C32 120.7(3)
C34 C33 C32 119.9(3)
F34 C34 C33 120.2(3)
F34 C34 C35 120.2(3)
C33 C34 C35 119.6(3)
F35 C35 C34 120.6(3)
F35 C35 C36 121.1(3)
C34 C35 C36 118.3(3)
F36 C36 C35 115.5(3)
F36 C36 C31 119.1(3)
C35 C36 C31 125.4(3)
C46 N41 C42 118.0(2)
C46 N41 B2 125.7(2)
C42 N41 B2 116.3(2)
N41 C42 C43 122.3(3)
N41 C42 H42 118.9
C43 C42 H42 118.9
C42 C43 C44 119.2(3)
C42 C43 H43 120.4
C44 C43 H43 120.4
C43 C44 C45 119.2(3)
C43 C44 H44 120.4
C45 C44 H44 120.4
C44 C45 C46 119.1(3)
C44 C45 H45 120.4
C46 C45 H45 120.4
N41 C46 C45 122.3(3)
N41 C46 H46 118.9
C45 C46 H46 118.9
Cl2 C51 Cl1 113.0(5)
Cl2 C51 H51A 109.0
Cl1 C51 H51A 109.0
Cl2 C51 H51B 109.0
Cl1 C51 H51B 109.0
H51A C51 H51B 107.8
Cl1A C51A Cl2A 110.2(9)
Cl1A C51A H51C 109.6
Cl2A C51A H51C 109.6
Cl1A C51A H51D 109.6
Cl2A C51A H51D 109.6
H51C C51A H51D 108.1

loop_
_geom_bond_atom_site_label_1
_geom_bond_atom_site_label_2
_geom_bond_distance
B2 C2 1.630(4)
B2 N41 1.642(4)
B2 C21 1.643(4)
B2 C31 1.650(4)
C1 C2 1.352(4)
C1 B1 1.570(5)
C1 H1 0.95
C2 C3 1.530(4)
C3 C4 1.341(4)
C3 C11 1.495(5)
C4 B1 1.576(6)
C4 H4 0.95
B1 N1A 1.374(8)
B1 N1 1.473(7)
N1 C5 1.488(7)
N1 C8 1.500(7)
C5 C6 1.525(7)
C5 C7 1.534(8)
C5 H5 1.0
C6 H6A 0.98
C6 H6B 0.98
C6 H6C 0.98
C7 H7A 0.98
C7 H7B 0.98
C7 H7C 0.98
C8 C9 1.516(8)
C8 C10 1.524(11)
C8 H8 1.0
C9 H9A 0.98
C9 H9B 0.98
C9 H9C 0.98
C10 H10A 0.98
C10 H10B 0.98
C10 H10C 0.98
N1A C8A 1.480(8)
N1A C5A 1.484(8)
C5A C6A 1.518(10)
C5A C7A 1.519(11)
C5A H5A 1.0
C6A H6A1 0.98
C6A H6A2 0.98
C6A H6A3 0.98
C7A H7A1 0.98
C7A H7A2 0.98
C7A H7A3 0.98
C8A C9A 1.520(13)
C8A C10A 1.522(10)
C8A H8A 1.0
C9A H9A1 0.98
C9A H9A2 0.98
C9A H9A3 0.98
C10A H10D 0.98
C10A H10E 0.98
C10A H10F 0.98
C11 C12 1.380(5)
C11 C16 1.395(5)
C12 F12 1.344(4)
C12 C13 1.393(5)
C13 F13 1.343(5)
C13 C14 1.373(7)
C14 F14 1.350(5)
C14 C15 1.363(8)
C15 F15 1.347(5)
C15 C16 1.371(7)
C16 F16 1.337(5)
C21 C26 1.388(4)
C21 C22 1.390(4)
C22 F22 1.352(3)
C22 C23 1.378(4)
C23 F23 1.349(4)
C23 C24 1.374(5)
C24 F24 1.346(4)
C24 C25 1.373(5)
C25 F25 1.346(4)
C25 C26 1.371(4)
C26 F26 1.360(4)
C31 C36 1.389(4)
C31 C32 1.394(4)
C32 F32 1.348(3)
C32 C33 1.383(4)
C33 F33 1.346(3)
C33 C34 1.365(5)
C34 F34 1.349(3)
C34 C35 1.378(5)
C35 F35 1.337(3)
C35 C36 1.382(4)
C36 F36 1.359(3)
N41 C46 1.348(4)
N41 C42 1.361(4)
C42 C43 1.376(4)
C42 H42 0.95
C43 C44 1.381(5)
C43 H43 0.95
C44 C45 1.382(4)
C44 H44 0.95
C45 C46 1.383(4)
C45 H45 0.95
C46 H46 0.95
C51 Cl2 1.743(8)
C51 Cl1 1.758(7)
C51 H51A 0.99
C51 H51B 0.99
C51A Cl1A 1.766(13)
C51A Cl2A 1.778(12)
C51A H51C 0.99
C51A H51D 0.99

loop_
_geom_torsion_atom_site_label_1
_geom_torsion_atom_site_label_2
_geom_torsion_atom_site_label_3
_geom_torsion_atom_site_label_4
_geom_torsion
B1 C1 C2 C3 -3.7(3)
B1 C1 C2 B2 -179.6(3)
N41 B2 C2 C1 1.8(4)
C21 B2 C2 C1 -110.7(4)
C31 B2 C2 C1 120.5(3)
N41 B2 C2 C3 -173.5(2)
C21 B2 C2 C3 74.0(4)
C31 B2 C2 C3 -54.8(4)
C1 C2 C3 C4 5.7(4)
B2 C2 C3 C4 -178.2(3)
C1 C2 C3 C11 -165.9(3)
B2 C2 C3 C11 10.2(5)
C11 C3 C4 B1 167.1(3)
C2 C3 C4 B1 -4.8(4)
C2 C1 B1 N1A 178.3(7)
C2 C1 B1 N1 177.9(4)
C2 C1 B1 C4 1.0(4)
C3 C4 B1 N1A -175.8(5)
C3 C4 B1 N1 -173.4(5)
C3 C4 B1 C1 2.4(4)
N1A B1 N1 C5 173.7(16)
C1 B1 N1 C5 -6.9(8)
C4 B1 N1 C5 168.5(5)
N1A B1 N1 C8 0.1(9)
C1 B1 N1 C8 179.6(4)
C4 B1 N1 C8 -5.0(9)
B1 N1 C5 C6 130.6(6)
C8 N1 C5 C6 -55.6(7)
B1 N1 C5 C7 -102.6(7)
C8 N1 C5 C7 71.2(7)
B1 N1 C8 C9 53.5(7)
C5 N1 C8 C9 -120.8(6)
B1 N1 C8 C10 -73.5(10)
C5 N1 C8 C10 112.2(10)
N1 B1 N1A C8A 173.8(18)
C1 B1 N1A C8A 173.0(6)
C4 B1 N1A C8A -9.9(10)
N1 B1 N1A C5A -0.8(8)
C1 B1 N1A C5A -1.6(12)
C4 B1 N1A C5A 175.5(5)
B1 N1A C5A C6A 60.7(10)
C8A N1A C5A C6A -114.5(8)
B1 N1A C5A C7A -65.5(10)
C8A N1A C5A C7A 119.2(9)
B1 N1A C8A C9A -112.9(14)
C5A N1A C8A C9A 61.7(14)
B1 N1A C8A C10A 123.1(9)
C5A N1A C8A C10A -62.3(10)
C4 C3 C11 C12 92.0(4)
C2 C3 C11 C12 -97.2(4)
C4 C3 C11 C16 -82.1(4)
C2 C3 C11 C16 88.8(4)
C16 C11 C12 F12 176.7(3)
C3 C11 C12 F12 2.5(5)
C16 C11 C12 C13 -1.2(5)
C3 C11 C12 C13 -175.4(3)
F12 C12 C13 F13 0.5(5)
C11 C12 C13 F13 178.5(3)
F12 C12 C13 C14 -177.9(3)
C11 C12 C13 C14 0.0(5)
F13 C13 C14 F14 1.3(6)
C12 C13 C14 F14 179.7(3)
F13 C13 C14 C15 -178.1(4)
C12 C13 C14 C15 0.4(6)
F14 C14 C15 F15 1.3(6)
C13 C14 C15 F15 -179.4(3)
F14 C14 C15 C16 -178.8(3)
C13 C14 C15 C16 0.5(6)
F15 C15 C16 F16 -1.7(5)
C14 C15 C16 F16 178.3(3)
F15 C15 C16 C11 178.1(3)
C14 C15 C16 C11 -1.8(6)
C12 C11 C16 F16 -178.0(3)
C3 C11 C16 F16 -3.5(5)
C12 C11 C16 C15 2.1(5)
C3 C11 C16 C15 176.7(3)
C2 B2 C21 C26 178.2(3)
N41 B2 C21 C26 61.7(3)
C31 B2 C21 C26 -55.6(4)
C2 B2 C21 C22 3.9(4)
N41 B2 C21 C22 -112.6(3)
C31 B2 C21 C22 130.2(3)
C26 C21 C22 F22 -176.2(3)
B2 C21 C22 F22 -1.6(5)
C26 C21 C22 C23 2.0(4)
B2 C21 C22 C23 176.6(3)
F22 C22 C23 F23 -2.3(4)
C21 C22 C23 F23 179.4(3)
F22 C22 C23 C24 177.1(3)
C21 C22 C23 C24 -1.2(5)
F23 C23 C24 F24 0.5(5)
C22 C23 C24 F24 -178.9(3)
F23 C23 C24 C25 178.8(3)
C22 C23 C24 C25 -0.6(5)
F24 C24 C25 F25 -0.2(5)
C23 C24 C25 F25 -178.5(3)
F24 C24 C25 C26 179.6(3)
C23 C24 C25 C26 1.2(5)
F25 C25 C26 F26 -0.1(5)
C24 C25 C26 F26 -179.9(3)
F25 C25 C26 C21 179.5(3)
C24 C25 C26 C21 -0.2(5)
C22 C21 C26 F26 178.3(3)
B2 C21 C26 F26 3.3(4)
C22 C21 C26 C25 -1.4(5)
B2 C21 C26 C25 -176.4(3)
C2 B2 C31 C36 -57.9(3)
N41 B2 C31 C36 59.4(3)
C21 B2 C31 C36 171.2(2)
C2 B2 C31 C32 114.2(3)
N41 B2 C31 C32 -128.5(3)
C21 B2 C31 C32 -16.7(4)
C36 C31 C32 F32 175.9(2)
B2 C31 C32 F32 3.3(4)
C36 C31 C32 C33 -1.7(4)
B2 C31 C32 C33 -174.2(3)
F32 C32 C33 F33 1.6(4)
C31 C32 C33 F33 179.3(3)
F32 C32 C33 C34 -176.9(3)
C31 C32 C33 C34 0.8(4)
F33 C33 C34 F34 1.7(4)
C32 C33 C34 F34 -179.8(3)
F33 C33 C34 C35 -178.4(3)
C32 C33 C34 C35 0.1(4)
F34 C34 C35 F35 -1.5(4)
C33 C34 C35 F35 178.7(3)
F34 C34 C35 C36 179.8(3)
C33 C34 C35 C36 -0.1(4)
F35 C35 C36 F36 -0.2(4)
C34 C35 C36 F36 178.5(2)
F35 C35 C36 C31 -179.7(3)
C34 C35 C36 C31 -1.0(5)
C32 C31 C36 F36 -177.7(2)
B2 C31 C36 F36 -4.7(4)
C32 C31 C36 C35 1.8(4)
B2 C31 C36 C35 174.8(3)
C2 B2 N41 C46 120.1(3)
C21 B2 N41 C46 -116.9(3)
C31 B2 N41 C46 2.8(4)
C2 B2 N41 C42 -61.9(3)
C21 B2 N41 C42 61.1(3)
C31 B2 N41 C42 -179.2(2)
C46 N41 C42 C43 -1.6(4)
B2 N41 C42 C43 -179.8(3)
N41 C42 C43 C44 -0.4(5)
C42 C43 C44 C45 1.8(4)
C43 C44 C45 C46 -1.3(4)
C42 N41 C46 C45 2.2(4)
B2 N41 C46 C45 -179.9(3)
C44 C45 C46 N41 -0.7(4)
